data_4130296
loop_
_publ_author_name
'Suzuki, Mitsuharu'
'Kotyk, Juliet F Khosrowabadi'
'Khan, Saeed I.'
'Rubin, Yves'

_publ_section_title
;
 Directing the Crystallization of Dehydro[24]annulenes into Supramolecular
 Nanotubular Scaffolds.
;
_journal_issue 18
_journal_name_full 'Journal of the American Chemical Society'
_journal_page_first 5939
_journal_page_last 5956
_journal_paper_doi 10.1021/jacs.6b01939
_journal_volume 138
_journal_year 2016
_chemical_formula_moiety 'C56 H68 N4 O8'
_chemical_formula_sum 'C56 H68 N4 O8'
_chemical_formula_weight 925.14
_space_group_IT_number 2
_space_group_name_Hall '-P 1'
_space_group_name_H-M_alt 'P -1'
_symmetry_cell_setting triclinic
_symmetry_space_group_name_Hall '-P 1'
_symmetry_space_group_name_H-M 'P -1'
_atom_sites_solution_hydrogens geom
_atom_sites_solution_primary direct
_atom_sites_solution_secondary difmap
_audit_creation_method SHELXL-97
_cell_angle_alpha 105.474(2)
_cell_angle_beta 95.831(2)
_cell_angle_gamma 91.576(2)
_cell_formula_units_Z 2
_cell_length_a 10.0954(13)
_cell_length_b 16.195(2)
_cell_length_c 16.930(2)
_cell_measurement_reflns_used 5024
_cell_measurement_temperature 100(2)
_cell_measurement_theta_max 27.32
_cell_measurement_theta_min 3.78
_cell_volume 2649.5(6)
_computing_cell_refinement 'Bruker SMART'
_computing_data_collection 'Bruker SMART'
_computing_data_reduction 'Bruker SAINT'
_computing_molecular_graphics 'Bruker SHELXTL'
_computing_publication_material 'Bruker SHELXTL'
_computing_structure_refinement 'SHELXL-97 (Sheldrick, 2008)'
_computing_structure_solution 'SHELXS-97 (Sheldrick, 2008)'
_diffrn_ambient_temperature 100(2)
_diffrn_measured_fraction_theta_full 0.983
_diffrn_measured_fraction_theta_max 0.976
_diffrn_measurement_device_type 'CCD area detector'
_diffrn_measurement_method 'phi and omega scans'
_diffrn_radiation_monochromator graphite
_diffrn_radiation_source 'fine-focus sealed tube'
_diffrn_radiation_type MoK\a
_diffrn_radiation_wavelength 0.71073
_diffrn_reflns_av_R_equivalents 0.0509
_diffrn_reflns_av_sigmaI/netI 0.0745
_diffrn_reflns_limit_h_max 13
_diffrn_reflns_limit_h_min -13
_diffrn_reflns_limit_k_max 21
_diffrn_reflns_limit_k_min -21
_diffrn_reflns_limit_l_max 22
_diffrn_reflns_limit_l_min -22
_diffrn_reflns_number 33319
_diffrn_reflns_theta_full 27.00
_diffrn_reflns_theta_max 28.28
_diffrn_reflns_theta_min 3.77
_exptl_absorpt_coefficient_mu 0.077
_exptl_absorpt_correction_T_max 0.9961
_exptl_absorpt_correction_T_min 0.9557
_exptl_absorpt_correction_type multi-scan
_exptl_absorpt_process_details 'Sadabs (Bruker)'
_exptl_crystal_colour yellow
_exptl_crystal_density_diffrn 1.160
_exptl_crystal_density_method 'not measured'
_exptl_crystal_description block
_exptl_crystal_F_000 992
_exptl_crystal_size_max 0.40
_exptl_crystal_size_mid 0.30
_exptl_crystal_size_min 0.05
_refine_diff_density_max 0.344
_refine_diff_density_min -0.297
_refine_diff_density_rms 0.065
_refine_ls_extinction_method none
_refine_ls_goodness_of_fit_ref 1.094
_refine_ls_hydrogen_treatment constr
_refine_ls_matrix_type full
_refine_ls_number_parameters 664
_refine_ls_number_reflns 12848
_refine_ls_number_restraints 224
_refine_ls_restrained_S_all 1.088
_refine_ls_R_factor_all 0.1279
_refine_ls_R_factor_gt 0.0764
_refine_ls_shift/su_max 0.000
_refine_ls_shift/su_mean 0.000
_refine_ls_structure_factor_coef Fsqd
_refine_ls_weighting_details 'calc w=1/[\s^2^(Fo^2^)+(0.0549P)^2^+4.8882P] where P=(Fo^2^+2Fc^2^)/3'
_refine_ls_weighting_scheme calc
_refine_ls_wR_factor_gt 0.1951
_refine_ls_wR_factor_ref 0.2157
_reflns_number_gt 8008
_reflns_number_total 12848
_reflns_threshold_expression >2sigma(I)
_cod_data_source_file ja6b01939_si_002.cif
_cod_data_source_block 1h
_cod_depositor_comments
;
The following automatic conversions were performed:

data item '_symmetry_cell_setting' value 'Triclinic' was changed to
'triclinic' in accordance with the
/home/saulius/struct/COD-crude-data/automatic-downloads/DataCite-retrospective/ACS/depositions/lib/dictionaries/cif_core.dic
dictionary named 'cif_core.dic' version 2.4.2 last updated on
2011-04-26.

Automatic conversion script
Id: cif_fix_values 6909 2019-04-08 15:41:33Z antanas 
;
_cod_original_sg_symbol_H-M P-1
_cod_database_code 4130296

loop_
_symmetry_equiv_pos_as_xyz
'x, y, z'
'-x, -y, -z'

loop_
_atom_site_label
_atom_site_type_symbol
_atom_site_fract_x
_atom_site_fract_y
_atom_site_fract_z
_atom_site_U_iso_or_equiv
_atom_site_adp_type
_atom_site_occupancy
_atom_site_symmetry_multiplicity
_atom_site_calc_flag
_atom_site_refinement_flags
_atom_site_disorder_assembly
_atom_site_disorder_group
C1 C 0.5015(3) 0.4978(2) 1.13080(18) 0.0237(6) Uani 1 1 d . . .
C2 C 0.6043(3) 0.4826(2) 1.07796(19) 0.0252(7) Uani 1 1 d . . .
C3 C 0.6909(3) 0.4688(2) 1.03308(19) 0.0250(7) Uani 1 1 d . . .
C4 C 0.7873(3) 0.4519(2) 0.97980(19) 0.0250(7) Uani 1 1 d . . .
C5 C 0.8730(3) 0.4382(2) 0.93433(19) 0.0238(6) Uani 1 1 d . . .
C6 C 0.9729(3) 0.4279(2) 0.87965(18) 0.0234(6) Uani 1 1 d . . .
C7 C 1.0666(3) 0.3700(2) 0.87907(19) 0.0249(7) Uani 1 1 d . . .
H7 H 1.1311 0.3654 0.8412 0.030 Uiso 1 1 calc R . .
C8 C 1.0729(3) 0.3158(2) 0.9324(2) 0.0259(7) Uani 1 1 d . . .
C9 C 1.0815(3) 0.2712(2) 0.9792(2) 0.0271(7) Uani 1 1 d . . .
C10 C 1.0933(3) 0.2217(2) 1.0335(2) 0.0263(7) Uani 1 1 d . . .
C11 C 1.1060(3) 0.1778(2) 1.0810(2) 0.0273(7) Uani 1 1 d . . .
C12 C 1.1156(3) 0.1245(2) 1.13487(18) 0.0246(7) Uani 1 1 d . . .
H12 H 1.1926 0.1311 1.1737 0.029 Uiso 1 1 calc R . .
C13 C 1.0192(3) 0.0646(2) 1.13302(18) 0.0226(6) Uani 1 1 d . . .
C14 C 0.9024(3) 0.0524(2) 1.07562(19) 0.0239(6) Uani 1 1 d . . .
C15 C 0.8040(3) 0.0407(2) 1.02644(19) 0.0232(6) Uani 1 1 d . . .
C16 C 0.6924(3) 0.0248(2) 0.96988(19) 0.0246(7) Uani 1 1 d . . .
C17 C 0.5919(3) 0.0093(2) 0.92219(19) 0.0238(6) Uani 1 1 d . . .
C18 C 0.4722(3) -0.0105(2) 0.86759(18) 0.0233(6) Uani 1 1 d . . .
C19 C 0.3798(3) 0.0482(2) 0.86827(18) 0.0241(7) Uani 1 1 d . . .
H19 H 0.3020 0.0330 0.8297 0.029 Uiso 1 1 calc R . .
C20 C 0.3932(3) 0.1309(2) 0.9235(2) 0.0271(7) Uani 1 1 d . . .
C21 C 0.4046(3) 0.2006(2) 0.9727(2) 0.0271(7) Uani 1 1 d . . .
C22 C 0.4131(3) 0.2797(2) 1.0285(2) 0.0273(7) Uani 1 1 d . . .
C23 C 0.4157(3) 0.3497(2) 1.0768(2) 0.0280(7) Uani 1 1 d . . .
C24 C 0.4134(3) 0.4334(2) 1.12988(19) 0.0266(7) Uani 1 1 d . . .
H24 H 0.3468 0.4447 1.1666 0.032 Uiso 1 1 calc R . .
C25 C 0.4928(3) 0.5884(2) 1.1815(2) 0.0288(7) Uani 1 1 d . . .
H25A H 0.5826 0.6113 1.2090 0.035 Uiso 1 1 calc R . .
H25B H 0.4629 0.6241 1.1446 0.035 Uiso 1 1 calc R . .
C26 C 0.4578(3) 0.5855(2) 1.31665(19) 0.0240(6) Uani 1 1 d . . .
C27 C 0.4047(3) 0.5893(2) 1.4540(2) 0.0291(7) Uani 1 1 d . . .
H27A H 0.4975 0.6129 1.4730 0.035 Uiso 1 1 calc R . .
H27B H 0.4014 0.5280 1.4532 0.035 Uiso 1 1 calc R . .
C28 C 0.3131(3) 0.6366(2) 1.51427(19) 0.0267(7) Uani 1 1 d . . .
H28A H 0.2212 0.6106 1.4975 0.032 Uiso 1 1 calc R . .
H28B H 0.3119 0.6973 1.5127 0.032 Uiso 1 1 calc R . .
C29 C 0.3582(3) 0.6331(2) 1.6018(2) 0.0301(7) Uani 1 1 d . . .
H29A H 0.4481 0.6623 1.6188 0.036 Uiso 1 1 calc R . .
H29B H 0.3663 0.5722 1.6016 0.036 Uiso 1 1 calc R . .
C30 C 0.2667(3) 0.6737(2) 1.6657(2) 0.0320(8) Uani 1 1 d . . .
H30A H 0.2592 0.7348 1.6667 0.038 Uiso 1 1 calc R . .
H30B H 0.1766 0.6449 1.6488 0.038 Uiso 1 1 calc R . .
C31 C 0.3142(3) 0.6684(2) 1.7520(2) 0.0349(8) Uani 1 1 d . . .
H31A H 0.3257 0.6075 1.7504 0.042 Uiso 1 1 calc R . .
H31B H 0.4026 0.6995 1.7697 0.042 Uiso 1 1 calc R . .
C32 C 0.2212(4) 0.7051(3) 1.8156(2) 0.0414(9) Uani 1 1 d . . .
H32A H 0.2097 0.7656 1.8182 0.062 Uiso 1 1 calc R . .
H32B H 0.2593 0.7003 1.8697 0.062 Uiso 1 1 calc R . .
H32C H 0.1345 0.6731 1.8001 0.062 Uiso 1 1 calc R . .
C33 C 0.9700(3) 0.4901(2) 0.8277(2) 0.0280(7) Uani 1 1 d . . .
H33A H 0.8817 0.4843 0.7949 0.034 Uiso 1 1 calc R . .
H33B H 0.9823 0.5494 0.8643 0.034 Uiso 1 1 calc R . .
C34 C 1.0346(3) 0.4223(2) 0.69614(19) 0.0233(6) Uani 1 1 d . . .
C35 C 1.1321(3) 0.3542(2) 0.5709(2) 0.0299(7) Uani 1 1 d . . .
H35A H 1.0513 0.3150 0.5597 0.036 Uiso 1 1 calc R . .
H35B H 1.2104 0.3184 0.5648 0.036 Uiso 1 1 calc R . .
C36 C 1.1265(3) 0.4042(2) 0.5075(2) 0.0308(7) Uani 1 1 d . . .
H36A H 1.1989 0.4500 0.5235 0.037 Uiso 1 1 calc R . .
H36B H 1.0405 0.4320 0.5065 0.037 Uiso 1 1 calc R . .
C37 C 1.1408(3) 0.3475(2) 0.4214(2) 0.0310(7) Uani 1 1 d . . .
H37A H 1.2282 0.3213 0.4225 0.037 Uiso 1 1 calc R . .
H37B H 1.0705 0.3005 0.4068 0.037 Uiso 1 1 calc R . .
C38 C 1.1310(3) 0.3946(2) 0.3550(2) 0.0312(7) Uani 1 1 d . . .
H38A H 1.1969 0.4443 0.3715 0.037 Uiso 1 1 calc R . .
H38B H 1.0411 0.4171 0.3509 0.037 Uiso 1 1 calc R . .
C39 C 1.1555(3) 0.3387(2) 0.2704(2) 0.0310(7) Uani 1 1 d . . .
H39A H 1.0968 0.2857 0.2566 0.037 Uiso 1 1 calc R . .
H39B H 1.1309 0.3699 0.2285 0.037 Uiso 1 1 calc R . .
C40 C 1.2996(3) 0.3144(2) 0.2658(2) 0.0337(8) Uani 1 1 d . . .
H40A H 1.3588 0.3665 0.2824 0.051 Uiso 1 1 calc R . .
H40B H 1.3110 0.2826 0.2091 0.051 Uiso 1 1 calc R . .
H40C H 1.3219 0.2783 0.3029 0.051 Uiso 1 1 calc R . .
C41 C 1.0314(3) 0.0051(2) 1.1879(2) 0.0273(7) Uani 1 1 d . . .
H41A H 1.0162 -0.0551 1.1537 0.033 Uiso 1 1 calc R . .
H41B H 1.1227 0.0120 1.2171 0.033 Uiso 1 1 calc R . .
C42 C 0.9804(3) 0.0771(2) 1.32289(19) 0.0239(6) Uani 1 1 d . . .
C43 C 0.9033(3) 0.1435(2) 1.4560(2) 0.0297(7) Uani 1 1 d . . .
H43A H 0.8644 0.1989 1.4557 0.036 Uiso 1 1 calc R . .
H43B H 1.0000 0.1550 1.4740 0.036 Uiso 1 1 calc R . .
C44 C 0.8398(3) 0.1066(2) 1.5174(2) 0.0313(7) Uani 1 1 d . . .
H44A H 0.8852 0.0545 1.5222 0.038 Uiso 1 1 calc R . .
H44B H 0.7450 0.0896 1.4967 0.038 Uiso 1 1 calc R . .
C45 C 0.8481(3) 0.1706(2) 1.6022(2) 0.0323(8) Uani 1 1 d . . .
H45A H 0.9431 0.1883 1.6214 0.039 Uiso 1 1 calc R . .
H45B H 0.8022 0.2222 1.5964 0.039 Uiso 1 1 calc R . .
C46 C 0.7888(4) 0.1387(2) 1.6681(2) 0.0356(8) Uani 1 1 d . . .
H46A H 0.8379 0.0891 1.6766 0.043 Uiso 1 1 calc R . .
H46B H 0.6949 0.1183 1.6483 0.043 Uiso 1 1 calc R . .
C47 C 0.7931(4) 0.2061(3) 1.7502(2) 0.0404(9) Uani 1 1 d . . .
H47A H 0.8876 0.2228 1.7719 0.048 Uiso 1 1 calc R . .
H47B H 0.7512 0.2576 1.7405 0.048 Uiso 1 1 calc R . .
C48 C 0.7247(4) 0.1789(3) 1.8153(2) 0.0464(10) Uani 1 1 d . . .
H48A H 0.6310 0.1618 1.7946 0.070 Uiso 1 1 calc R . .
H48B H 0.7297 0.2270 1.8652 0.070 Uiso 1 1 calc R . .
H48C H 0.7690 0.1303 1.8283 0.070 Uiso 1 1 calc R . .
C49 C 0.4507(3) -0.1002(2) 0.8123(2) 0.0281(7) Uani 1 1 d . . .
H49A H 0.4584 -0.1417 0.8459 0.034 Uiso 1 1 calc R . .
H49B H 0.3598 -0.1082 0.7823 0.034 Uiso 1 1 calc R . .
C50 C 0.5163(3) -0.0938(2) 0.68284(19) 0.0251(7) Uani 1 1 d . . .
C51 C 0.6155(3) -0.0846(2) 0.5592(2) 0.0316(7) Uani 1 1 d DU . .
H51A H 0.6984 -0.0515 0.5573 0.038 Uiso 0.60 1 calc PR A 1
H51B H 0.5403 -0.0477 0.5538 0.038 Uiso 0.60 1 calc PR A 1
H51C H 0.7061 -0.0690 0.5483 0.038 Uiso 0.40 1 calc PR A 2
H51D H 0.5584 -0.0362 0.5574 0.038 Uiso 0.40 1 calc PR A 2
C52 C 0.5995(9) -0.1610(5) 0.4863(4) 0.0357(19) Uani 0.60 1 d PDU B 1
H52A H 0.5060 -0.1847 0.4766 0.043 Uiso 0.60 1 calc PR B 1
H52B H 0.6577 -0.2059 0.4971 0.043 Uiso 0.60 1 calc PR B 1
C53 C 0.6358(6) -0.1369(3) 0.4102(3) 0.0275(11) Uani 0.60 1 d PDU B 1
H53A H 0.5837 -0.0880 0.4031 0.033 Uiso 0.60 1 calc PR B 1
H53B H 0.7315 -0.1179 0.4186 0.033 Uiso 0.60 1 calc PR B 1
C54 C 0.6099(6) -0.2095(3) 0.3331(3) 0.0301(12) Uani 0.60 1 d PDU B 1
H54A H 0.5132 -0.2257 0.3226 0.036 Uiso 0.60 1 calc PR B 1
H54B H 0.6570 -0.2597 0.3416 0.036 Uiso 0.60 1 calc PR B 1
C55 C 0.6547(8) -0.1876(5) 0.2583(4) 0.0359(18) Uani 0.60 1 d PDU B 1
H55A H 0.6197 -0.2334 0.2083 0.043 Uiso 0.60 1 calc PR B 1
H55B H 0.6157 -0.1335 0.2536 0.043 Uiso 0.60 1 calc PR B 1
C52X C 0.5584(13) -0.1655(8) 0.4939(5) 0.039(3) Uani 0.40 1 d PDU B 2
H52C H 0.6109 -0.2139 0.5020 0.047 Uiso 0.40 1 calc PR B 2
H52D H 0.4662 -0.1773 0.5048 0.047 Uiso 0.40 1 calc PR B 2
C53X C 0.5539(8) -0.1665(7) 0.4036(4) 0.039(2) Uani 0.40 1 d PDU B 2
H53C H 0.5000 -0.2182 0.3699 0.047 Uiso 0.40 1 calc PR B 2
H53D H 0.5075 -0.1158 0.3956 0.047 Uiso 0.40 1 calc PR B 2
C54X C 0.6882(8) -0.1661(7) 0.3712(5) 0.040(2) Uani 0.40 1 d PDU B 2
H54C H 0.7430 -0.1155 0.4065 0.047 Uiso 0.40 1 calc PR B 2
H54D H 0.7330 -0.2178 0.3780 0.047 Uiso 0.40 1 calc PR B 2
C55X C 0.6886(13) -0.1643(11) 0.2825(6) 0.050(3) Uani 0.40 1 d PDU B 2
H55C H 0.6282 -0.2121 0.2473 0.060 Uiso 0.40 1 calc PR B 2
H55D H 0.6516 -0.1100 0.2765 0.060 Uiso 0.40 1 calc PR B 2
C56 C 0.8029(10) -0.1776(16) 0.2610(9) 0.040(3) Uani 0.60 1 d PDU B 1
H56A H 0.8370 -0.1269 0.3054 0.059 Uiso 0.60 1 calc PR B 1
H56B H 0.8257 -0.1707 0.2081 0.059 Uiso 0.60 1 calc PR B 1
H56C H 0.8431 -0.2288 0.2712 0.059 Uiso 0.60 1 calc PR B 1
C56X C 0.8230(18) -0.171(3) 0.2506(14) 0.044(5) Uani 0.40 1 d PDU B 2
H56D H 0.8791 -0.1194 0.2783 0.065 Uiso 0.40 1 calc PR B 2
H56E H 0.8117 -0.1781 0.1910 0.065 Uiso 0.40 1 calc PR B 2
H56F H 0.8655 -0.2214 0.2618 0.065 Uiso 0.40 1 calc PR B 2
N1 N 0.3682(2) 0.59655(18) 1.37098(16) 0.0265(6) Uani 1 1 d . . .
H1 H 0.2863 0.6083 1.3563 0.032 Uiso 1 1 calc R . .
N2 N 1.1409(2) 0.40691(19) 0.65524(16) 0.0287(6) Uani 1 1 d . . .
H2 H 1.2193 0.4296 0.6803 0.034 Uiso 1 1 calc R . .
N3 N 0.8845(2) 0.08667(19) 1.37281(16) 0.0290(6) Uani 1 1 d . . .
H3 H 0.8074 0.0577 1.3548 0.035 Uiso 1 1 calc R . .
N4 N 0.6210(3) -0.10069(19) 0.63966(16) 0.0300(6) Uani 1 1 d . B .
H4 H 0.6967 -0.1157 0.6610 0.036 Uiso 1 1 calc R . .
O1 O 0.4026(2) 0.59527(15) 1.24295(13) 0.0276(5) Uani 1 1 d . . .
O2 O 0.5740(2) 0.56969(16) 1.32976(14) 0.0319(5) Uani 1 1 d . . .
O3 O 1.0713(2) 0.47635(15) 0.77329(13) 0.0271(5) Uani 1 1 d . . .
O4 O 0.9208(2) 0.39441(15) 0.67118(14) 0.0285(5) Uani 1 1 d . . .
O5 O 0.9356(2) 0.02304(15) 1.24747(13) 0.0283(5) Uani 1 1 d . . .
O6 O 1.0936(2) 0.10928(16) 1.34083(14) 0.0324(5) Uani 1 1 d . . .
O7 O 0.5481(2) -0.11655(15) 0.75373(13) 0.0293(5) Uani 1 1 d . . .
O8 O 0.4070(2) -0.07044(16) 0.66313(14) 0.0333(6) Uani 1 1 d . . .

loop_
_atom_site_aniso_label
_atom_site_aniso_U_11
_atom_site_aniso_U_22
_atom_site_aniso_U_33
_atom_site_aniso_U_23
_atom_site_aniso_U_13
_atom_site_aniso_U_12
C1 0.0211(14) 0.0328(18) 0.0188(15) 0.0089(13) 0.0031(11) 0.0061(12)
C2 0.0246(15) 0.0301(18) 0.0207(15) 0.0067(13) 0.0015(12) 0.0017(12)
C3 0.0226(14) 0.0301(18) 0.0226(16) 0.0068(13) 0.0038(12) 0.0023(12)
C4 0.0219(14) 0.0304(18) 0.0219(15) 0.0064(13) 0.0014(12) 0.0015(12)
C5 0.0244(14) 0.0253(17) 0.0212(15) 0.0046(13) 0.0041(12) 0.0016(12)
C6 0.0213(14) 0.0291(17) 0.0185(15) 0.0040(13) 0.0030(11) -0.0011(12)
C7 0.0194(14) 0.0308(18) 0.0230(16) 0.0046(14) 0.0030(11) -0.0002(12)
C8 0.0185(13) 0.0323(18) 0.0254(16) 0.0048(14) 0.0037(11) 0.0022(12)
C9 0.0198(14) 0.0355(19) 0.0251(16) 0.0067(15) 0.0026(12) 0.0015(12)
C10 0.0213(14) 0.0322(18) 0.0244(16) 0.0067(14) 0.0019(12) -0.0006(12)
C11 0.0201(14) 0.0345(19) 0.0241(16) 0.0035(14) -0.0003(12) -0.0021(12)
C12 0.0207(14) 0.0336(18) 0.0178(15) 0.0047(13) 0.0006(11) 0.0016(12)
C13 0.0202(13) 0.0278(17) 0.0187(15) 0.0036(13) 0.0039(11) 0.0032(11)
C14 0.0226(14) 0.0269(17) 0.0226(16) 0.0060(13) 0.0062(12) 0.0012(12)
C15 0.0200(13) 0.0295(17) 0.0214(15) 0.0087(13) 0.0046(11) 0.0011(12)
C16 0.0243(14) 0.0301(18) 0.0200(15) 0.0067(13) 0.0063(12) 0.0017(12)
C17 0.0245(14) 0.0299(17) 0.0195(15) 0.0093(13) 0.0062(12) 0.0040(12)
C18 0.0213(14) 0.0342(18) 0.0165(14) 0.0103(13) 0.0026(11) -0.0005(12)
C19 0.0183(13) 0.0369(19) 0.0176(15) 0.0090(14) 0.0008(11) -0.0023(12)
C20 0.0212(14) 0.038(2) 0.0250(16) 0.0126(15) 0.0026(12) 0.0049(13)
C21 0.0207(14) 0.039(2) 0.0235(16) 0.0116(15) 0.0033(12) 0.0045(13)
C22 0.0204(14) 0.037(2) 0.0260(17) 0.0097(15) 0.0046(12) 0.0023(12)
C23 0.0202(14) 0.039(2) 0.0272(17) 0.0126(16) 0.0054(12) 0.0027(13)
C24 0.0217(14) 0.0363(19) 0.0229(16) 0.0082(14) 0.0062(12) 0.0049(12)
C25 0.0278(16) 0.0349(19) 0.0276(17) 0.0118(15) 0.0119(13) 0.0037(13)
C26 0.0199(14) 0.0271(17) 0.0245(16) 0.0058(13) 0.0037(11) 0.0019(11)
C27 0.0236(15) 0.0371(19) 0.0262(17) 0.0083(15) 0.0000(12) 0.0064(13)
C28 0.0237(15) 0.0325(18) 0.0241(16) 0.0074(14) 0.0030(12) 0.0034(12)
C29 0.0233(15) 0.038(2) 0.0284(17) 0.0089(15) -0.0009(12) 0.0034(13)
C30 0.0287(16) 0.042(2) 0.0268(17) 0.0107(16) 0.0040(13) 0.0051(14)
C31 0.0358(18) 0.039(2) 0.0283(18) 0.0068(16) 0.0029(14) 0.0042(15)
C32 0.0363(19) 0.058(3) 0.0290(19) 0.0098(18) 0.0067(15) 0.0023(17)
C33 0.0271(15) 0.0323(19) 0.0259(17) 0.0069(14) 0.0104(13) 0.0069(13)
C34 0.0216(14) 0.0247(17) 0.0256(16) 0.0100(13) 0.0031(12) 0.0035(12)
C35 0.0320(17) 0.0348(19) 0.0250(17) 0.0085(15) 0.0095(13) 0.0092(14)
C36 0.0316(17) 0.0322(19) 0.0292(18) 0.0095(15) 0.0039(13) 0.0004(14)
C37 0.0332(17) 0.0294(19) 0.0306(18) 0.0084(15) 0.0038(14) 0.0036(13)
C38 0.0339(17) 0.0298(19) 0.0305(18) 0.0097(15) 0.0021(14) 0.0020(14)
C39 0.0320(17) 0.0332(19) 0.0282(18) 0.0110(15) -0.0010(13) -0.0002(14)
C40 0.0328(17) 0.044(2) 0.0248(17) 0.0104(16) 0.0030(13) -0.0017(15)
C41 0.0258(15) 0.0329(19) 0.0241(16) 0.0094(14) 0.0022(12) 0.0043(13)
C42 0.0200(14) 0.0300(17) 0.0225(15) 0.0091(13) 0.0010(11) 0.0022(12)
C43 0.0289(16) 0.0323(19) 0.0263(17) 0.0052(15) 0.0036(13) -0.0004(13)
C44 0.0299(16) 0.036(2) 0.0269(17) 0.0075(15) 0.0031(13) -0.0017(14)
C45 0.0345(17) 0.034(2) 0.0264(17) 0.0061(15) 0.0026(14) -0.0001(14)
C46 0.0417(19) 0.035(2) 0.0292(18) 0.0068(16) 0.0074(15) -0.0003(15)
C47 0.044(2) 0.046(2) 0.0283(19) 0.0061(17) 0.0027(15) -0.0013(17)
C48 0.047(2) 0.063(3) 0.036(2) 0.018(2) 0.0146(17) 0.0161(19)
C49 0.0259(15) 0.0334(19) 0.0249(16) 0.0083(14) 0.0022(12) -0.0014(13)
C50 0.0203(14) 0.0291(18) 0.0235(16) 0.0044(14) -0.0008(12) -0.0006(12)
C51 0.0299(16) 0.038(2) 0.0301(17) 0.0120(15) 0.0092(13) 0.0046(14)
C52 0.039(4) 0.043(4) 0.026(3) 0.006(3) 0.011(3) 0.017(3)
C53 0.030(3) 0.024(3) 0.029(3) 0.008(2) 0.000(2) 0.000(2)
C54 0.040(3) 0.027(3) 0.023(3) 0.009(2) -0.002(2) -0.001(2)
C55 0.046(4) 0.031(4) 0.034(4) 0.017(3) 0.000(3) 0.002(3)
C52X 0.050(7) 0.048(6) 0.024(4) 0.012(4) 0.013(4) 0.022(5)
C53X 0.042(4) 0.039(5) 0.033(4) 0.006(4) 0.001(3) 0.002(4)
C54X 0.043(4) 0.044(5) 0.037(4) 0.017(4) 0.011(4) 0.009(4)
C55X 0.050(6) 0.059(7) 0.045(6) 0.020(5) 0.004(5) 0.006(5)
C56 0.050(5) 0.048(6) 0.025(4) 0.011(4) 0.017(4) 0.013(5)
C56X 0.050(6) 0.046(8) 0.037(8) 0.010(7) 0.015(5) 0.007(6)
N1 0.0133(11) 0.0385(16) 0.0272(14) 0.0084(12) 0.0011(10) 0.0059(10)
N2 0.0180(12) 0.0432(17) 0.0245(14) 0.0071(13) 0.0053(10) 0.0026(11)
N3 0.0197(12) 0.0408(17) 0.0243(14) 0.0066(13) 0.0000(10) -0.0045(11)
N4 0.0204(12) 0.0459(18) 0.0237(14) 0.0096(13) 0.0013(10) 0.0056(11)
O1 0.0219(10) 0.0369(13) 0.0230(11) 0.0052(10) 0.0057(8) 0.0055(9)
O2 0.0195(10) 0.0443(15) 0.0320(13) 0.0094(11) 0.0050(9) 0.0051(9)
O3 0.0234(10) 0.0360(13) 0.0218(11) 0.0069(10) 0.0052(8) -0.0017(9)
O4 0.0188(10) 0.0360(13) 0.0297(12) 0.0076(10) 0.0017(9) -0.0005(9)
O5 0.0235(10) 0.0388(14) 0.0213(11) 0.0075(10) 0.0008(8) -0.0052(9)
O6 0.0182(10) 0.0440(15) 0.0307(13) 0.0036(11) 0.0019(9) -0.0020(9)
O7 0.0292(11) 0.0367(14) 0.0202(11) 0.0047(10) 0.0012(9) 0.0066(9)
O8 0.0207(11) 0.0533(16) 0.0273(12) 0.0138(11) 0.0013(9) 0.0057(10)

loop_
_atom_type_symbol
_atom_type_description
_atom_type_scat_dispersion_real
_atom_type_scat_dispersion_imag
_atom_type_scat_source
C C 0.0033 0.0016 'International Tables Vol C Tables 4.2.6.8 and 6.1.1.4'
H H 0.0000 0.0000 'International Tables Vol C Tables 4.2.6.8 and 6.1.1.4'
N N 0.0061 0.0033 'International Tables Vol C Tables 4.2.6.8 and 6.1.1.4'
O O 0.0106 0.0060 'International Tables Vol C Tables 4.2.6.8 and 6.1.1.4'

loop_
_geom_angle_atom_site_label_1
_geom_angle_atom_site_label_2
_geom_angle_atom_site_label_3
_geom_angle
C24 C1 C2 119.9(3)
C24 C1 C25 123.3(3)
C2 C1 C25 116.6(3)
C3 C2 C1 179.3(4)
C2 C3 C4 178.3(4)
C5 C4 C3 178.8(4)
C4 C5 C6 176.0(4)
C7 C6 C5 121.8(3)
C7 C6 C33 123.7(3)
C5 C6 C33 114.4(3)
C6 C7 C8 122.8(3)
C6 C7 H7 118.6
C8 C7 H7 118.6
C9 C8 C7 178.1(3)
C8 C9 C10 178.8(4)
C11 C10 C9 178.8(3)
C10 C11 C12 177.5(3)
C13 C12 C11 122.2(3)
C13 C12 H12 118.9
C11 C12 H12 118.9
C12 C13 C14 120.7(3)
C12 C13 C41 122.4(3)
C14 C13 C41 116.8(3)
C15 C14 C13 178.8(4)
C14 C15 C16 178.4(4)
C17 C16 C15 177.4(3)
C16 C17 C18 178.2(3)
C19 C18 C17 121.0(3)
C19 C18 C49 121.8(3)
C17 C18 C49 117.1(3)
C18 C19 C20 123.0(3)
C18 C19 H19 118.5
C20 C19 H19 118.5
C21 C20 C19 178.1(3)
C20 C21 C22 178.1(3)
C23 C22 C21 177.6(3)
C22 C23 C24 176.5(3)
C1 C24 C23 123.0(3)
C1 C24 H24 118.5
C23 C24 H24 118.5
O1 C25 C1 112.7(3)
O1 C25 H25A 109.1
C1 C25 H25A 109.1
O1 C25 H25B 109.1
C1 C25 H25B 109.1
H25A C25 H25B 107.8
O2 C26 N1 125.7(3)
O2 C26 O1 123.3(3)
N1 C26 O1 110.9(2)
N1 C27 C28 112.2(3)
N1 C27 H27A 109.2
C28 C27 H27A 109.2
N1 C27 H27B 109.2
C28 C27 H27B 109.2
H27A C27 H27B 107.9
C27 C28 C29 111.4(3)
C27 C28 H28A 109.4
C29 C28 H28A 109.4
C27 C28 H28B 109.4
C29 C28 H28B 109.4
H28A C28 H28B 108.0
C28 C29 C30 115.1(3)
C28 C29 H29A 108.5
C30 C29 H29A 108.5
C28 C29 H29B 108.5
C30 C29 H29B 108.5
H29A C29 H29B 107.5
C31 C30 C29 113.6(3)
C31 C30 H30A 108.8
C29 C30 H30A 108.8
C31 C30 H30B 108.8
C29 C30 H30B 108.8
H30A C30 H30B 107.7
C32 C31 C30 114.2(3)
C32 C31 H31A 108.7
C30 C31 H31A 108.7
C32 C31 H31B 108.7
C30 C31 H31B 108.7
H31A C31 H31B 107.6
C31 C32 H32A 109.5
C31 C32 H32B 109.5
H32A C32 H32B 109.5
C31 C32 H32C 109.5
H32A C32 H32C 109.5
H32B C32 H32C 109.5
O3 C33 C6 112.2(3)
O3 C33 H33A 109.2
C6 C33 H33A 109.2
O3 C33 H33B 109.2
C6 C33 H33B 109.2
H33A C33 H33B 107.9
O4 C34 N2 126.9(3)
O4 C34 O3 123.4(3)
N2 C34 O3 109.7(3)
N2 C35 C36 114.2(3)
N2 C35 H35A 108.7
C36 C35 H35A 108.7
N2 C35 H35B 108.7
C36 C35 H35B 108.7
H35A C35 H35B 107.6
C35 C36 C37 112.2(3)
C35 C36 H36A 109.2
C37 C36 H36A 109.2
C35 C36 H36B 109.2
C37 C36 H36B 109.2
H36A C36 H36B 107.9
C38 C37 C36 114.1(3)
C38 C37 H37A 108.7
C36 C37 H37A 108.7
C38 C37 H37B 108.7
C36 C37 H37B 108.7
H37A C37 H37B 107.6
C37 C38 C39 113.5(3)
C37 C38 H38A 108.9
C39 C38 H38A 108.9
C37 C38 H38B 108.9
C39 C38 H38B 108.9
H38A C38 H38B 107.7
C40 C39 C38 113.1(3)
C40 C39 H39A 109.0
C38 C39 H39A 109.0
C40 C39 H39B 109.0
C38 C39 H39B 109.0
H39A C39 H39B 107.8
C39 C40 H40A 109.5
C39 C40 H40B 109.5
H40A C40 H40B 109.5
C39 C40 H40C 109.5
H40A C40 H40C 109.5
H40B C40 H40C 109.5
O5 C41 C13 110.9(3)
O5 C41 H41A 109.5
C13 C41 H41A 109.5
O5 C41 H41B 109.5
C13 C41 H41B 109.5
H41A C41 H41B 108.0
O6 C42 N3 126.2(3)
O6 C42 O5 123.4(3)
N3 C42 O5 110.4(3)
N3 C43 C44 112.8(3)
N3 C43 H43A 109.0
C44 C43 H43A 109.0
N3 C43 H43B 109.0
C44 C43 H43B 109.0
H43A C43 H43B 107.8
C43 C44 C45 112.1(3)
C43 C44 H44A 109.2
C45 C44 H44A 109.2
C43 C44 H44B 109.2
C45 C44 H44B 109.2
H44A C44 H44B 107.9
C46 C45 C44 115.8(3)
C46 C45 H45A 108.3
C44 C45 H45A 108.3
C46 C45 H45B 108.3
C44 C45 H45B 108.3
H45A C45 H45B 107.4
C45 C46 C47 113.8(3)
C45 C46 H46A 108.8
C47 C46 H46A 108.8
C45 C46 H46B 108.8
C47 C46 H46B 108.8
H46A C46 H46B 107.7
C48 C47 C46 115.3(3)
C48 C47 H47A 108.4
C46 C47 H47A 108.4
C48 C47 H47B 108.4
C46 C47 H47B 108.4
H47A C47 H47B 107.5
C47 C48 H48A 109.5
C47 C48 H48B 109.5
H48A C48 H48B 109.5
C47 C48 H48C 109.5
H48A C48 H48C 109.5
H48B C48 H48C 109.5
O7 C49 C18 110.4(3)
O7 C49 H49A 109.6
C18 C49 H49A 109.6
O7 C49 H49B 109.6
C18 C49 H49B 109.6
H49A C49 H49B 108.1
O8 C50 N4 126.1(3)
O8 C50 O7 123.6(3)
N4 C50 O7 110.2(3)
N4 C51 C52 116.8(4)
N4 C51 C52X 108.8(5)
N4 C51 H51A 108.1
C52 C51 H51A 108.1
C52X C51 H51A 125.3
N4 C51 H51B 108.1
C52 C51 H51B 108.1
C52X C51 H51B 97.9
H51A C51 H51B 107.3
N4 C51 H51C 109.9
C52 C51 H51C 92.6
C52X C51 H51C 109.9
H51B C51 H51C 121.2
N4 C51 H51D 109.9
C52 C51 H51D 117.5
C52X C51 H51D 109.9
H51A C51 H51D 93.5
H51C C51 H51D 108.3
C51 C52 C53 110.5(6)
C51 C52 H52A 109.6
C53 C52 H52A 109.6
C51 C52 H52B 109.6
C53 C52 H52B 109.6
H52A C52 H52B 108.1
C54 C53 C52 112.9(5)
C54 C53 H53A 109.0
C52 C53 H53A 109.0
C54 C53 H53B 109.0
C52 C53 H53B 109.0
H53A C53 H53B 107.8
C53 C54 C55 113.1(5)
C53 C54 H54A 109.0
C55 C54 H54A 109.0
C53 C54 H54B 109.0
C55 C54 H54B 109.0
H54A C54 H54B 107.8
C56 C55 C54 113.5(7)
C56 C55 H55A 108.9
C54 C55 H55A 108.9
C56 C55 H55B 108.9
C54 C55 H55B 108.9
H55A C55 H55B 107.7
C53X C52X C51 118.3(8)
C53X C52X H52C 107.7
C51 C52X H52C 107.7
C53X C52X H52D 107.7
C51 C52X H52D 107.7
H52C C52X H52D 107.1
C54X C53X C52X 115.3(7)
C54X C53X H53C 108.4
C52X C53X H53C 108.4
C54X C53X H53D 108.4
C52X C53X H53D 108.4
H53C C53X H53D 107.5
C55X C54X C53X 117.1(8)
C55X C54X H54C 108.0
C53X C54X H54C 108.0
C55X C54X H54D 108.0
C53X C54X H54D 108.0
H54C C54X H54D 107.3
C56X C55X C54X 115.4(11)
C56X C55X H55C 108.4
C54X C55X H55C 108.4
C56X C55X H55D 108.4
C54X C55X H55D 108.4
H55C C55X H55D 107.5
C55X C56X H56D 109.5
C55X C56X H56E 109.5
H56D C56X H56E 109.5
C55X C56X H56F 109.5
H56D C56X H56F 109.5
H56E C56X H56F 109.5
C26 N1 C27 120.7(2)
C26 N1 H1 119.7
C27 N1 H1 119.7
C34 N2 C35 122.3(3)
C34 N2 H2 118.8
C35 N2 H2 118.8
C42 N3 C43 122.1(3)
C42 N3 H3 119.0
C43 N3 H3 119.0
C50 N4 C51 122.9(3)
C50 N4 H4 118.5
C51 N4 H4 118.5
C26 O1 C25 115.1(2)
C34 O3 C33 115.7(2)
C42 O5 C41 116.1(2)
C50 O7 C49 116.1(2)

loop_
_geom_bond_atom_site_label_1
_geom_bond_atom_site_label_2
_geom_bond_distance
C1 C24 1.348(4)
C1 C2 1.422(4)
C1 C25 1.499(5)
C2 C3 1.203(4)
C3 C4 1.377(4)
C4 C5 1.202(4)
C5 C6 1.421(4)
C6 C7 1.348(4)
C6 C33 1.503(4)
C7 C8 1.415(5)
C7 H7 0.9500
C8 C9 1.205(5)
C9 C10 1.370(5)
C10 C11 1.206(5)
C11 C12 1.413(5)
C12 C13 1.347(4)
C12 H12 0.9500
C13 C14 1.423(4)
C13 C41 1.505(4)
C14 C15 1.206(4)
C15 C16 1.373(4)
C16 C17 1.206(4)
C17 C18 1.418(4)
C18 C19 1.349(4)
C18 C49 1.500(5)
C19 C20 1.408(5)
C19 H19 0.9500
C20 C21 1.206(5)
C21 C22 1.369(5)
C22 C23 1.206(5)
C23 C24 1.413(5)
C24 H24 0.9500
C25 O1 1.435(4)
C25 H25A 0.9900
C25 H25B 0.9900
C26 O2 1.218(3)
C26 N1 1.336(4)
C26 O1 1.364(4)
C27 N1 1.452(4)
C27 C28 1.516(4)
C27 H27A 0.9900
C27 H27B 0.9900
C28 C29 1.521(4)
C28 H28A 0.9900
C28 H28B 0.9900
C29 C30 1.522(5)
C29 H29A 0.9900
C29 H29B 0.9900
C30 C31 1.516(5)
C30 H30A 0.9900
C30 H30B 0.9900
C31 C32 1.513(5)
C31 H31A 0.9900
C31 H31B 0.9900
C32 H32A 0.9800
C32 H32B 0.9800
C32 H32C 0.9800
C33 O3 1.428(4)
C33 H33A 0.9900
C33 H33B 0.9900
C34 O4 1.213(3)
C34 N2 1.329(4)
C34 O3 1.372(4)
C35 N2 1.448(4)
C35 C36 1.505(5)
C35 H35A 0.9900
C35 H35B 0.9900
C36 C37 1.524(5)
C36 H36A 0.9900
C36 H36B 0.9900
C37 C38 1.515(5)
C37 H37A 0.9900
C37 H37B 0.9900
C38 C39 1.525(5)
C38 H38A 0.9900
C38 H38B 0.9900
C39 C40 1.522(5)
C39 H39A 0.9900
C39 H39B 0.9900
C40 H40A 0.9800
C40 H40B 0.9800
C40 H40C 0.9800
C41 O5 1.447(4)
C41 H41A 0.9900
C41 H41B 0.9900
C42 O6 1.218(3)
C42 N3 1.334(4)
C42 O5 1.366(4)
C43 N3 1.454(4)
C43 C44 1.513(5)
C43 H43A 0.9900
C43 H43B 0.9900
C44 C45 1.523(5)
C44 H44A 0.9900
C44 H44B 0.9900
C45 C46 1.515(5)
C45 H45A 0.9900
C45 H45B 0.9900
C46 C47 1.516(5)
C46 H46A 0.9900
C46 H46B 0.9900
C47 C48 1.510(5)
C47 H47A 0.9900
C47 H47B 0.9900
C48 H48A 0.9800
C48 H48B 0.9800
C48 H48C 0.9800
C49 O7 1.446(4)
C49 H49A 0.9900
C49 H49B 0.9900
C50 O8 1.219(4)
C50 N4 1.336(4)
C50 O7 1.357(4)
C51 N4 1.450(4)
C51 C52 1.489(7)
C51 C52X 1.526(9)
C51 H51A 0.9900
C51 H51B 0.9900
C51 H51C 0.9900
C51 H51D 0.9900
C52 C53 1.518(7)
C52 H52A 0.9900
C52 H52B 0.9900
C53 C54 1.499(6)
C53 H53A 0.9900
C53 H53B 0.9900
C54 C55 1.510(7)
C54 H54A 0.9900
C54 H54B 0.9900
C55 C56 1.495(8)
C55 H55A 0.9900
C55 H55B 0.9900
C52X C53X 1.521(9)
C52X H52C 0.9900
C52X H52D 0.9900
C53X C54X 1.513(8)
C53X H53C 0.9900
C53X H53D 0.9900
C54X C55X 1.512(9)
C54X H54C 0.9900
C54X H54D 0.9900
C55X C56X 1.506(9)
C55X H55C 0.9900
C55X H55D 0.9900
C56 H56A 0.9800
C56 H56B 0.9800
C56 H56C 0.9800
C56X H56D 0.9800
C56X H56E 0.9800
C56X H56F 0.9800
N1 H1 0.8800
N2 H2 0.8800
N3 H3 0.8800
N4 H4 0.8800

loop_
_geom_torsion_atom_site_label_1
_geom_torsion_atom_site_label_2
_geom_torsion_atom_site_label_3
_geom_torsion_atom_site_label_4
_geom_torsion
C5 C6 C7 C8 -0.2(5)
C33 C6 C7 C8 175.6(3)
C11 C12 C13 C14 0.2(5)
C11 C12 C13 C41 177.4(3)
C17 C18 C19 C20 -1.7(5)
C49 C18 C19 C20 175.4(3)
C2 C1 C24 C23 -1.4(5)
C25 C1 C24 C23 174.5(3)
C24 C1 C25 O1 14.2(4)
C2 C1 C25 O1 -169.8(3)
N1 C27 C28 C29 -176.4(3)
C27 C28 C29 C30 -176.0(3)
C28 C29 C30 C31 179.6(3)
C29 C30 C31 C32 -177.5(3)
C7 C6 C33 O3 4.6(4)
C5 C6 C33 O3 -179.3(3)
N2 C35 C36 C37 170.4(3)
C35 C36 C37 C38 178.0(3)
C36 C37 C38 C39 175.8(3)
C37 C38 C39 C40 -69.3(4)
C12 C13 C41 O5 112.8(3)
C14 C13 C41 O5 -69.8(4)
N3 C43 C44 C45 -174.2(3)
C43 C44 C45 C46 -179.1(3)
C44 C45 C46 C47 -177.0(3)
C45 C46 C47 C48 175.2(3)
C19 C18 C49 O7 116.6(3)
C17 C18 C49 O7 -66.1(3)
N4 C51 C52 C53 -163.4(5)
C52X C51 C52 C53 131(3)
C51 C52 C53 C54 -174.8(5)
C52 C53 C54 C55 -176.0(6)
C53 C54 C55 C56 69.2(12)
N4 C51 C52X C53X -174.9(8)
C52 C51 C52X C53X -54(2)
C51 C52X C53X C54X 68.5(14)
C52X C53X C54X C55X -178.1(11)
C53X C54X C55X C56X -175.1(19)
O2 C26 N1 C27 -0.5(5)
O1 C26 N1 C27 -179.9(3)
C28 C27 N1 C26 157.4(3)
O4 C34 N2 C35 1.9(5)
O3 C34 N2 C35 -177.9(3)
C36 C35 N2 C34 97.8(4)
O6 C42 N3 C43 4.2(5)
O5 C42 N3 C43 -177.6(3)
C44 C43 N3 C42 -141.0(3)
O8 C50 N4 C51 -3.2(5)
O7 C50 N4 C51 177.0(3)
C52 C51 N4 C50 -100.0(5)
C52X C51 N4 C50 -83.3(7)
O2 C26 O1 C25 -2.1(4)
N1 C26 O1 C25 177.3(3)
C1 C25 O1 C26 88.1(3)
O4 C34 O3 C33 7.6(4)
N2 C34 O3 C33 -172.7(3)
C6 C33 O3 C34 91.9(3)
O6 C42 O5 C41 -0.1(4)
N3 C42 O5 C41 -178.3(3)
C13 C41 O5 C42 -94.5(3)
O8 C50 O7 C49 -8.5(5)
N4 C50 O7 C49 171.2(3)
C18 C49 O7 C50 -86.8(3)
